data_1564091
loop_
_publ_author_name
'Page, Samuel J.'
'Rogers-Simmonds, Daisy'
'White, Andrew J.P.'
'Miller, Philip W.'

_publ_section_title
;
 Synthesis and crystallographic characterisation of a homologous series of
 bis-tridentate phosphine oxide NP3O3 Fe(II), Co(II), Ni(II) and Cu(II)
 complexes
;
_journal_name_full 'Inorganica Chimica Acta'
_journal_page_first 119870
_journal_paper_doi 10.1016/j.ica.2020.119870
_journal_volume 512
_journal_year 2020
_chemical_formula_moiety 'C78 H72 Fe N2 O6 P6, 2(C24 H20 B), 1.5(C H2 Cl2)'
_chemical_formula_sum 'C127.5 H115 B2 Cl3 Fe N2 O6 P6'
_chemical_formula_weight 2140.85
_space_group_crystal_system monoclinic
_space_group_IT_number 15
_space_group_name_Hall '-C 2yc'
_space_group_name_H-M_alt 'C 1 2/c 1'
_atom_sites_solution_hydrogens geom
_audit_creation_method SHELXL-2014/7
_cell_angle_alpha 90
_cell_angle_beta 90.896(3)
_cell_angle_gamma 90
_cell_formula_units_Z 4
_cell_length_a 20.8796(7)
_cell_length_b 18.2086(6)
_cell_length_c 28.8297(9)
_cell_measurement_reflns_used 5269
_cell_measurement_temperature 173(2)
_cell_measurement_theta_max 27.8650
_cell_measurement_theta_min 2.6450
_cell_volume 10959.4(6)
_computing_cell_refinement 'CrysAlisPro, Agilent Technologies'
_computing_data_collection 'CrysAlisPro, Agilent Technologies'
_computing_data_reduction 'CrysAlisPro, Agilent Technologies'
_computing_molecular_graphics 'Bruker SHELXTL'
_computing_publication_material 'CIFTAB-2014 (Sheldrick, 2014)'
_computing_structure_refinement 'SHELXL-2014/7 (Sheldrick, 2014)'
_computing_structure_solution 'SHELXS-2014 (Sheldrick, 2014)'
_diffrn_ambient_temperature 173(2)
_diffrn_detector_area_resol_mean 16.0382
_diffrn_measured_fraction_theta_full 0.984
_diffrn_measured_fraction_theta_max 0.798
_diffrn_measurement_device_type 'Agilent Xcalibur 3 E'
_diffrn_measurement_method 'omega scans'
_diffrn_radiation_type MoK\a
_diffrn_radiation_wavelength 0.71073
_diffrn_reflns_av_R_equivalents 0.0404
_diffrn_reflns_av_unetI/netI 0.0958
_diffrn_reflns_Laue_measured_fraction_full 0.984
_diffrn_reflns_Laue_measured_fraction_max 0.798
_diffrn_reflns_limit_h_max 27
_diffrn_reflns_limit_h_min -25
_diffrn_reflns_limit_k_max 14
_diffrn_reflns_limit_k_min -23
_diffrn_reflns_limit_l_max 38
_diffrn_reflns_limit_l_min -20
_diffrn_reflns_number 19055
_diffrn_reflns_point_group_measured_fraction_full 0.984
_diffrn_reflns_point_group_measured_fraction_max 0.798
_diffrn_reflns_theta_full 25.242
_diffrn_reflns_theta_max 28.299
_diffrn_reflns_theta_min 2.391
_diffrn_source 'Enhance (Mo) X-ray Source'
_exptl_absorpt_coefficient_mu 0.357
_exptl_absorpt_correction_T_max 0.976
_exptl_absorpt_correction_T_min 0.945
_exptl_absorpt_correction_type analytical
_exptl_absorpt_process_details
; 
CrysAlisPro, Agilent Technologies, 
Version 1.171.37.35 (release 13-08-2014 CrysAlis171 .NET) 
(compiled Aug 13 2014,18:06:01) 
Analytical numeric absorption correction using a multifaceted crystal 
model based on expressions derived by R.C. Clark & J.S. Reid. 
(Clark, R. C. & Reid, J. S. (1995). Acta Cryst. A51, 887-897) 
Empirical absorption correction using spherical harmonics, 
implemented in SCALE3 ABSPACK scaling algorithm. 
;
_exptl_crystal_colour Colourless
_exptl_crystal_density_diffrn 1.298
_exptl_crystal_description blocks
_exptl_crystal_F_000 4476
_exptl_crystal_size_max 0.22
_exptl_crystal_size_mid 0.14
_exptl_crystal_size_min 0.08
_refine_diff_density_max 0.487
_refine_diff_density_min -0.583
_refine_diff_density_rms 0.076
_refine_ls_extinction_coef .
_refine_ls_extinction_method none
_refine_ls_goodness_of_fit_ref 1.042
_refine_ls_hydrogen_treatment constr
_refine_ls_matrix_type full
_refine_ls_number_parameters 685
_refine_ls_number_reflns 10885
_refine_ls_number_restraints 11
_refine_ls_restrained_S_all 1.046
_refine_ls_R_factor_all 0.1277
_refine_ls_R_factor_gt 0.0730
_refine_ls_shift/su_max 0.001
_refine_ls_shift/su_mean 0.000
_refine_ls_structure_factor_coef Fsqd
_refine_ls_weighting_details 'w=1/[\s^2^(Fo^2^)+(0.0326P)^2^+49.9947P] where P=(Fo^2^+2Fc^2^)/3'
_refine_ls_weighting_scheme calc
_refine_ls_wR_factor_gt 0.1420
_refine_ls_wR_factor_ref 0.1700
_reflns_Friedel_coverage 0.000
_reflns_Friedel_fraction_full .
_reflns_Friedel_fraction_max .
_reflns_number_gt 6733
_reflns_number_total 10885
_reflns_threshold_expression 'I > 2\s(I)'
_cod_data_source_file ICA-2020-512-119870.cif
_cod_data_source_block 2
_cod_original_sg_symbol_H-M 'C 2/c'
_cod_original_formula_sum 'C127.50 H115 B2 Cl3 Fe N2 O6 P6'
_cod_database_code 1564091
_shelx_shelxl_version_number 2014/7
_shelx_space_group_comment
; 
The symmetry employed for this shelxl refinement is uniquely defined 
by the following loop, which should always be used as a source of 
symmetry information in preference to the above space-group names. 
They are only intended as comments. 
;

loop_
_space_group_symop_operation_xyz
'x, y, z'
'-x, y, -z+1/2'
'x+1/2, y+1/2, z'
'-x+1/2, y+1/2, -z+1/2'
'-x, -y, -z'
'x, -y, z-1/2'
'-x+1/2, -y+1/2, -z'
'x+1/2, -y+1/2, z-1/2'

loop_
_atom_site_label
_atom_site_type_symbol
_atom_site_fract_x
_atom_site_fract_y
_atom_site_fract_z
_atom_site_U_iso_or_equiv
_atom_site_adp_type
_atom_site_occupancy
_atom_site_site_symmetry_order
_atom_site_calc_flag
_atom_site_refinement_flags_posn
_atom_site_refinement_flags_adp
_atom_site_refinement_flags_occupancy
_atom_site_disorder_assembly
_atom_site_disorder_group
Fe1 Fe 0.2500 0.2500 0.5000 0.0226(2) Uani 1 2 d S . P . .
N1 N 0.29571(15) 0.2304(2) 0.37399(11) 0.0335(9) Uani 1 1 d . . . . .
C2 C 0.3341(2) 0.1654(3) 0.37869(14) 0.0343(11) Uani 1 1 d . . . . .
H2A H 0.3722 0.1701 0.3589 0.041 Uiso 1 1 calc R U . . .
H2B H 0.3090 0.1226 0.3674 0.041 Uiso 1 1 calc R U . . .
P3 P 0.36033(5) 0.14848(7) 0.43870(4) 0.0310(3) Uani 1 1 d . . . . .
O3 O 0.30790(12) 0.16492(16) 0.47168(9) 0.0297(7) Uani 1 1 d . . . . .
C4 C 0.3273(2) 0.3006(3) 0.36994(14) 0.0380(11) Uani 1 1 d . . . . .
H4A H 0.3165 0.3221 0.3392 0.046 Uiso 1 1 calc R U . . .
H4B H 0.3742 0.2930 0.3714 0.046 Uiso 1 1 calc R U . . .
P5 P 0.30496(5) 0.36583(7) 0.41511(4) 0.0313(3) Uani 1 1 d . . . . .
O5 O 0.30216(12) 0.32859(16) 0.46112(9) 0.0306(7) Uani 1 1 d . . . . .
C6 C 0.23111(18) 0.2228(3) 0.35486(14) 0.0327(10) Uani 1 1 d . . . . .
H6A H 0.2311 0.1848 0.3303 0.039 Uiso 1 1 calc R U . . .
H6B H 0.2178 0.2698 0.3405 0.039 Uiso 1 1 calc R U . . .
P7 P 0.17333(5) 0.19725(7) 0.39904(4) 0.0290(3) Uani 1 1 d . . . . .
O7 O 0.18541(12) 0.23815(16) 0.44316(9) 0.0292(7) Uani 1 1 d . . . . .
C8 C 0.3812(2) 0.0532(3) 0.44149(14) 0.0354(11) Uani 1 1 d . . . . .
C9 C 0.3312(2) 0.0028(3) 0.44113(16) 0.0449(12) Uani 1 1 d . . . . .
H9A H 0.2883 0.0197 0.4382 0.054 Uiso 1 1 calc R U . . .
C10 C 0.3429(2) -0.0712(3) 0.44498(18) 0.0519(13) Uani 1 1 d . . . . .
H10A H 0.3083 -0.1051 0.4446 0.062 Uiso 1 1 calc R U . . .
C11 C 0.4049(3) -0.0962(3) 0.44942(18) 0.0556(15) Uani 1 1 d . . . . .
H11A H 0.4131 -0.1473 0.4520 0.067 Uiso 1 1 calc R U . . .
C12 C 0.4543(3) -0.0476(3) 0.4501(2) 0.0616(16) Uani 1 1 d . . . . .
H12A H 0.4970 -0.0652 0.4535 0.074 Uiso 1 1 calc R U . . .
C13 C 0.4433(2) 0.0266(3) 0.44605(18) 0.0512(14) Uani 1 1 d . . . . .
H13A H 0.4784 0.0598 0.4464 0.061 Uiso 1 1 calc R U . . .
C14 C 0.43255(19) 0.1989(3) 0.45101(15) 0.0388(11) Uani 1 1 d . . . . .
C15 C 0.4824(2) 0.2021(4) 0.41991(19) 0.0676(18) Uani 1 1 d . . . . .
H15A H 0.4783 0.1798 0.3902 0.081 Uiso 1 1 calc R U . . .
C16 C 0.5385(3) 0.2384(5) 0.4328(3) 0.103(3) Uani 1 1 d . . . . .
H16A H 0.5729 0.2410 0.4116 0.124 Uiso 1 1 calc R U . . .
C17 C 0.5450(3) 0.2703(4) 0.4753(3) 0.089(3) Uani 1 1 d . . . . .
H17A H 0.5835 0.2953 0.4835 0.107 Uiso 1 1 calc R U . . .
C18 C 0.4963(3) 0.2665(3) 0.5061(2) 0.0650(17) Uani 1 1 d . . . . .
H18A H 0.5010 0.2888 0.5358 0.078 Uiso 1 1 calc R U . . .
C19 C 0.4397(2) 0.2302(3) 0.49436(17) 0.0439(12) Uani 1 1 d . . . . .
H19A H 0.4061 0.2269 0.5161 0.053 Uiso 1 1 calc R U . . .
C20 C 0.3669(2) 0.4341(3) 0.41520(15) 0.0402(12) Uani 1 1 d . . . . .
C21 C 0.4268(2) 0.4138(3) 0.43196(19) 0.0564(15) Uani 1 1 d . . . . .
H21A H 0.4340 0.3645 0.4415 0.068 Uiso 1 1 calc R U . . .
C22 C 0.4763(3) 0.4640(4) 0.4351(2) 0.0640(17) Uani 1 1 d . . . . .
H22A H 0.5175 0.4493 0.4460 0.077 Uiso 1 1 calc R U . . .
C23 C 0.4651(3) 0.5347(4) 0.4222(2) 0.083(2) Uani 1 1 d . . . . .
H23A H 0.4989 0.5696 0.4239 0.099 Uiso 1 1 calc R U . . .
C24 C 0.4056(3) 0.5561(4) 0.4069(3) 0.085(2) Uani 1 1 d . . . . .
H24A H 0.3983 0.6060 0.3989 0.102 Uiso 1 1 calc R U . . .
C25 C 0.3563(3) 0.5065(3) 0.4028(2) 0.0617(16) Uani 1 1 d . . . . .
H25A H 0.3154 0.5217 0.3915 0.074 Uiso 1 1 calc R U . . .
C26 C 0.2322(2) 0.4111(3) 0.39920(14) 0.0351(11) Uani 1 1 d . . . . .
C27 C 0.1915(2) 0.4323(3) 0.43491(16) 0.0398(11) Uani 1 1 d . . . . .
H27A H 0.2018 0.4191 0.4660 0.048 Uiso 1 1 calc R U . . .
C28 C 0.1367(2) 0.4720(3) 0.42542(18) 0.0484(13) Uani 1 1 d . . . . .
H28A H 0.1094 0.4862 0.4499 0.058 Uiso 1 1 calc R U . . .
C29 C 0.1214(2) 0.4912(3) 0.38028(19) 0.0525(14) Uani 1 1 d . . . . .
H29A H 0.0836 0.5187 0.3738 0.063 Uiso 1 1 calc R U . . .
C30 C 0.1605(2) 0.4708(3) 0.34456(18) 0.0525(14) Uani 1 1 d . . . . .
H30A H 0.1494 0.4835 0.3135 0.063 Uiso 1 1 calc R U . . .
C31 C 0.2159(2) 0.4319(3) 0.35390(16) 0.0428(12) Uani 1 1 d . . . . .
H31A H 0.2434 0.4191 0.3292 0.051 Uiso 1 1 calc R U . . .
C32 C 0.09655(19) 0.2207(3) 0.37524(14) 0.0329(11) Uani 1 1 d . . . . .
C33 C 0.0758(2) 0.2920(3) 0.38109(16) 0.0511(14) Uani 1 1 d . . . . .
H33A H 0.1030 0.3264 0.3965 0.061 Uiso 1 1 calc R U . . .
C34 C 0.0159(3) 0.3144(4) 0.36486(17) 0.0612(17) Uani 1 1 d . . . . .
H34A H 0.0025 0.3640 0.3685 0.073 Uiso 1 1 calc R U . . .
C35 C -0.0233(2) 0.2650(4) 0.3438(2) 0.080(2) Uani 1 1 d . . . . .
H35A H -0.0648 0.2793 0.3333 0.096 Uiso 1 1 calc R U . . .
C36 C -0.0033(3) 0.1960(5) 0.3378(3) 0.114(3) Uani 1 1 d . . . . .
H36A H -0.0310 0.1617 0.3229 0.137 Uiso 1 1 calc R U . . .
C37 C 0.0569(3) 0.1735(3) 0.3529(2) 0.075(2) Uani 1 1 d . . . . .
H37A H 0.0705 0.1245 0.3474 0.090 Uiso 1 1 calc R U . . .
C38 C 0.17324(19) 0.1000(3) 0.40646(14) 0.0326(10) Uani 1 1 d . . . . .
C39 C 0.16043(19) 0.0714(3) 0.45029(15) 0.0362(11) Uani 1 1 d . . . . .
H39A H 0.1548 0.1037 0.4757 0.043 Uiso 1 1 calc R U . . .
C40 C 0.1559(2) -0.0032(3) 0.45701(17) 0.0425(12) Uani 1 1 d . . . . .
H40A H 0.1471 -0.0221 0.4870 0.051 Uiso 1 1 calc R U . . .
C41 C 0.1644(2) -0.0511(3) 0.42003(18) 0.0475(13) Uani 1 1 d . . . . .
H41A H 0.1617 -0.1027 0.4246 0.057 Uiso 1 1 calc R U . . .
C42 C 0.1769(2) -0.0229(3) 0.37639(18) 0.0512(14) Uani 1 1 d . . . . .
H42A H 0.1824 -0.0555 0.3510 0.061 Uiso 1 1 calc R U . . .
C43 C 0.1813(2) 0.0511(3) 0.36951(16) 0.0424(12) Uani 1 1 d . . . . .
H43 H 0.1900 0.0696 0.3394 0.051 Uiso 1 1 calc R U . . .
B50 B 0.2448(3) 0.2412(4) 0.18651(18) 0.0446(14) Uani 1 1 d . . . . .
C51 C 0.2449(2) 0.1652(3) 0.21586(16) 0.0514(14) Uani 1 1 d . . . . .
C52 C 0.1932(3) 0.1181(4) 0.2131(2) 0.083(2) Uani 1 1 d . . . . .
H52A H 0.1562 0.1337 0.1963 0.099 Uiso 1 1 calc R U . . .
C53 C 0.1926(4) 0.0488(4) 0.2337(2) 0.088(2) Uani 1 1 d . . . . .
H53A H 0.1562 0.0179 0.2303 0.105 Uiso 1 1 calc R U . . .
C54 C 0.2446(4) 0.0260(4) 0.2587(2) 0.0748(19) Uani 1 1 d . . . . .
H54A H 0.2449 -0.0212 0.2728 0.090 Uiso 1 1 calc R U . . .
C55 C 0.2962(3) 0.0713(4) 0.2636(2) 0.0713(18) Uani 1 1 d . . . . .
H55A H 0.3324 0.0559 0.2815 0.086 Uiso 1 1 calc R U . . .
C56 C 0.2959(3) 0.1391(4) 0.24282(17) 0.0596(15) Uani 1 1 d . . . . .
H56A H 0.3324 0.1697 0.2470 0.072 Uiso 1 1 calc R U . . .
C57 C 0.3128(2) 0.2865(3) 0.19489(16) 0.0450(13) Uani 1 1 d . . . . .
C58 C 0.3258(3) 0.3200(4) 0.23681(18) 0.0657(18) Uani 1 1 d . . . . .
H58A H 0.2945 0.3173 0.2603 0.079 Uiso 1 1 calc R U . . .
C59 C 0.3818(3) 0.3570(4) 0.2464(2) 0.079(2) Uani 1 1 d . . . . .
H59A H 0.3890 0.3774 0.2763 0.095 Uiso 1 1 calc R U . . .
C60 C 0.4275(3) 0.3646(4) 0.2128(2) 0.078(2) Uani 1 1 d . . . . .
H60A H 0.4664 0.3899 0.2192 0.094 Uiso 1 1 calc R U . . .
C61 C 0.4155(3) 0.3348(4) 0.1702(2) 0.0714(18) Uani 1 1 d . . . . .
H61A H 0.4458 0.3407 0.1463 0.086 Uiso 1 1 calc R U . . .
C62 C 0.3592(2) 0.2960(3) 0.16137(19) 0.0586(15) Uani 1 1 d . . . . .
H62A H 0.3523 0.2753 0.1315 0.070 Uiso 1 1 calc R U . . .
C63 C 0.2367(2) 0.2167(3) 0.13177(15) 0.0373(11) Uani 1 1 d . . . . .
C64 C 0.2781(3) 0.1653(3) 0.11296(17) 0.0550(14) Uani 1 1 d . . . . .
H64A H 0.3095 0.1435 0.1328 0.066 Uiso 1 1 calc R U . . .
C65 C 0.2757(3) 0.1441(3) 0.06667(18) 0.0624(16) Uani 1 1 d . . . . .
H65A H 0.3057 0.1094 0.0554 0.075 Uiso 1 1 calc R U . . .
C66 C 0.2307(3) 0.1730(3) 0.03764(19) 0.0665(17) Uani 1 1 d . . . . .
H66A H 0.2284 0.1587 0.0060 0.080 Uiso 1 1 calc R U . . .
C67 C 0.1888(3) 0.2227(4) 0.0547(2) 0.081(2) Uani 1 1 d . . . . .
H67A H 0.1571 0.2434 0.0347 0.097 Uiso 1 1 calc R U . . .
C68 C 0.1915(2) 0.2440(3) 0.10098(17) 0.0548(14) Uani 1 1 d . . . . .
H68A H 0.1611 0.2786 0.1118 0.066 Uiso 1 1 calc R U . . .
C69 C 0.1877(2) 0.2981(3) 0.20251(16) 0.0447(13) Uani 1 1 d . . . . .
C70 C 0.1767(2) 0.3638(3) 0.1784(2) 0.0554(14) Uani 1 1 d . . . . .
H70A H 0.2035 0.3749 0.1529 0.066 Uiso 1 1 calc R U . . .
C71 C 0.1295(3) 0.4134(3) 0.1892(2) 0.0674(17) Uani 1 1 d . . . . .
H71A H 0.1230 0.4561 0.1707 0.081 Uiso 1 1 calc R U . . .
C72 C 0.0918(3) 0.4007(4) 0.2270(2) 0.075(2) Uani 1 1 d . . . . .
H72A H 0.0592 0.4346 0.2350 0.090 Uiso 1 1 calc R U . . .
C73 C 0.1015(3) 0.3394(5) 0.25261(19) 0.080(2) Uani 1 1 d . . . . .
H73A H 0.0765 0.3311 0.2793 0.095 Uiso 1 1 calc R U . . .
C74 C 0.1484(2) 0.2875(4) 0.24015(17) 0.073(2) Uani 1 1 d . . . . .
H74A H 0.1531 0.2441 0.2581 0.087 Uiso 1 1 calc R U . . .
C80 C 0.509(2) 0.1710(12) 0.2571(8) 0.166(14) Uani 0.5 1 d D . P A -1
H80A H 0.4713 0.2040 0.2532 0.200 Uiso 0.5 1 calc R U P A -1
H80B H 0.5462 0.2015 0.2660 0.200 Uiso 0.5 1 calc R U P A -1
Cl81 Cl 0.4939(8) 0.1083(10) 0.3002(5) 0.162(5) Uani 0.5 1 d D U P A -1
Cl82 Cl 0.5234(6) 0.1277(10) 0.2055(4) 0.164(5) Uani 0.5 1 d D U P A -1
C90 C 0.4650(12) 0.5658(14) 0.2488(6) 0.112(11) Uiso 0.25 1 d D . P B -1
H90A H 0.4198 0.5621 0.2382 0.134 Uiso 0.25 1 calc R U P B -1
H90B H 0.4757 0.6185 0.2524 0.134 Uiso 0.25 1 calc R U P B -1
Cl91 Cl 0.4746(6) 0.5211(8) 0.3021(4) 0.102(3) Uiso 0.25 1 d D U P B -1
Cl92 Cl 0.5145(9) 0.5264(11) 0.2076(6) 0.160(6) Uiso 0.25 1 d D U P B -1

loop_
_atom_site_aniso_label
_atom_site_aniso_U_11
_atom_site_aniso_U_22
_atom_site_aniso_U_33
_atom_site_aniso_U_23
_atom_site_aniso_U_13
_atom_site_aniso_U_12
Fe1 0.0184(4) 0.0317(5) 0.0176(4) 0.0008(4) -0.0011(3) -0.0003(4)
N1 0.0242(18) 0.049(3) 0.0268(19) -0.0011(17) -0.0023(14) -0.0053(18)
C2 0.030(2) 0.047(3) 0.026(2) -0.004(2) 0.0005(17) 0.004(2)
P3 0.0220(5) 0.0447(8) 0.0265(6) -0.0029(5) 0.0008(4) 0.0025(5)
O3 0.0240(14) 0.0382(18) 0.0269(15) -0.0004(13) 0.0030(11) 0.0025(13)
C4 0.028(2) 0.059(3) 0.027(2) 0.004(2) 0.0031(17) -0.008(2)
P5 0.0290(6) 0.0407(7) 0.0242(6) 0.0056(5) -0.0015(4) -0.0057(5)
O5 0.0280(15) 0.0425(19) 0.0212(14) 0.0033(13) -0.0026(11) -0.0065(13)
C6 0.028(2) 0.045(3) 0.025(2) -0.0010(19) -0.0027(17) -0.004(2)
P7 0.0221(5) 0.0428(7) 0.0220(5) -0.0004(5) -0.0034(4) 0.0002(5)
O7 0.0254(14) 0.0400(19) 0.0220(14) 0.0006(13) -0.0039(11) -0.0029(13)
C8 0.027(2) 0.052(3) 0.027(2) -0.006(2) -0.0004(17) 0.006(2)
C9 0.030(2) 0.053(3) 0.052(3) -0.003(3) 0.002(2) 0.011(2)
C10 0.045(3) 0.044(3) 0.066(4) -0.004(3) -0.001(3) 0.004(3)
C11 0.058(3) 0.050(4) 0.059(3) -0.011(3) -0.007(3) 0.021(3)
C12 0.041(3) 0.061(4) 0.083(4) -0.016(3) -0.014(3) 0.024(3)
C13 0.031(3) 0.061(4) 0.061(3) -0.014(3) -0.005(2) 0.015(3)
C14 0.023(2) 0.054(3) 0.040(3) 0.006(2) -0.0014(18) 0.000(2)
C15 0.038(3) 0.113(6) 0.052(3) 0.017(3) 0.006(2) -0.010(3)
C16 0.031(3) 0.195(9) 0.084(5) 0.056(6) 0.003(3) -0.022(4)
C17 0.039(3) 0.119(6) 0.107(6) 0.055(5) -0.032(4) -0.037(4)
C18 0.053(3) 0.059(4) 0.083(4) 0.009(3) -0.035(3) -0.011(3)
C19 0.030(2) 0.050(3) 0.052(3) 0.000(2) -0.010(2) -0.001(2)
C20 0.038(3) 0.048(3) 0.034(3) 0.008(2) -0.003(2) -0.010(2)
C21 0.043(3) 0.054(4) 0.072(4) 0.018(3) -0.010(3) -0.011(3)
C22 0.041(3) 0.063(4) 0.088(4) 0.011(3) -0.013(3) -0.015(3)
C23 0.063(4) 0.073(5) 0.112(6) 0.019(4) -0.020(4) -0.034(4)
C24 0.076(5) 0.049(4) 0.130(6) 0.028(4) -0.018(4) -0.024(4)
C25 0.053(3) 0.054(4) 0.078(4) 0.020(3) -0.013(3) -0.012(3)
C26 0.034(2) 0.042(3) 0.030(2) 0.003(2) -0.0023(19) -0.010(2)
C27 0.042(3) 0.039(3) 0.038(3) 0.007(2) -0.004(2) 0.002(2)
C28 0.047(3) 0.043(3) 0.055(3) 0.003(3) 0.003(2) 0.009(3)
C29 0.043(3) 0.052(4) 0.062(4) 0.007(3) -0.011(3) 0.008(3)
C30 0.056(3) 0.055(4) 0.045(3) 0.015(3) -0.016(3) 0.002(3)
C31 0.043(3) 0.051(3) 0.034(3) 0.008(2) -0.004(2) -0.004(2)
C32 0.024(2) 0.051(3) 0.024(2) 0.008(2) -0.0038(17) -0.001(2)
C33 0.039(3) 0.077(4) 0.037(3) -0.014(3) -0.012(2) 0.018(3)
C34 0.049(3) 0.093(5) 0.042(3) 0.007(3) -0.001(2) 0.033(3)
C35 0.029(3) 0.115(6) 0.094(5) 0.059(5) -0.019(3) -0.006(4)
C36 0.074(5) 0.088(6) 0.177(8) 0.053(6) -0.090(5) -0.032(4)
C37 0.066(4) 0.057(4) 0.102(5) 0.015(4) -0.055(4) -0.009(3)
C38 0.023(2) 0.045(3) 0.029(2) -0.003(2) -0.0008(17) 0.001(2)
C39 0.028(2) 0.047(3) 0.034(2) -0.001(2) -0.0030(18) -0.002(2)
C40 0.041(3) 0.043(3) 0.044(3) 0.005(2) -0.003(2) -0.007(2)
C41 0.043(3) 0.036(3) 0.063(4) 0.003(3) 0.001(2) -0.006(2)
C42 0.053(3) 0.047(4) 0.053(3) -0.016(3) 0.008(3) -0.001(3)
C43 0.045(3) 0.042(3) 0.040(3) -0.002(2) 0.006(2) -0.001(2)
B50 0.038(3) 0.063(4) 0.034(3) -0.001(3) -0.003(2) 0.003(3)
C51 0.051(3) 0.069(4) 0.033(3) 0.001(3) 0.002(2) 0.006(3)
C52 0.069(4) 0.103(6) 0.075(4) 0.042(4) -0.014(3) -0.022(4)
C53 0.096(6) 0.096(6) 0.071(5) 0.020(4) -0.002(4) -0.024(5)
C54 0.110(6) 0.074(5) 0.041(3) 0.008(3) 0.017(4) 0.016(5)
C55 0.088(5) 0.076(5) 0.050(4) -0.001(3) -0.001(3) 0.031(4)
C56 0.066(4) 0.072(4) 0.041(3) -0.004(3) -0.005(3) 0.019(3)
C57 0.035(3) 0.064(4) 0.036(3) -0.008(2) -0.006(2) 0.005(2)
C58 0.052(3) 0.105(5) 0.041(3) -0.014(3) 0.000(2) -0.019(3)
C59 0.060(4) 0.128(6) 0.049(4) -0.017(4) -0.008(3) -0.029(4)
C60 0.047(3) 0.115(6) 0.071(4) -0.003(4) -0.018(3) -0.016(4)
C61 0.042(3) 0.104(6) 0.068(4) -0.006(4) 0.003(3) -0.010(3)
C62 0.044(3) 0.082(5) 0.050(3) -0.009(3) 0.002(2) -0.006(3)
C63 0.038(3) 0.037(3) 0.036(3) 0.000(2) -0.003(2) 0.000(2)
C64 0.065(4) 0.056(4) 0.043(3) 0.002(3) -0.004(3) 0.015(3)
C65 0.080(4) 0.060(4) 0.047(3) -0.013(3) 0.007(3) 0.014(3)
C66 0.086(4) 0.074(5) 0.040(3) -0.018(3) -0.008(3) 0.010(4)
C67 0.080(4) 0.113(6) 0.049(4) -0.022(4) -0.028(3) 0.028(4)
C68 0.051(3) 0.070(4) 0.043(3) -0.012(3) -0.008(2) 0.015(3)
C69 0.031(2) 0.070(4) 0.033(3) -0.012(3) -0.010(2) -0.005(2)
C70 0.037(3) 0.055(4) 0.075(4) -0.014(3) 0.007(3) -0.003(3)
C71 0.049(3) 0.046(4) 0.108(5) -0.023(3) 0.004(3) -0.004(3)
C72 0.053(4) 0.096(6) 0.076(5) -0.046(4) -0.006(3) 0.004(4)
C73 0.052(4) 0.152(8) 0.035(3) -0.016(4) 0.007(3) 0.017(4)
C74 0.045(3) 0.139(6) 0.034(3) 0.011(3) -0.002(2) 0.019(4)
C80 0.16(3) 0.22(2) 0.120(18) -0.02(2) 0.053(19) -0.11(3)
Cl81 0.177(11) 0.204(8) 0.103(6) -0.022(5) -0.001(5) 0.029(7)
Cl82 0.111(6) 0.315(14) 0.066(4) -0.002(6) 0.039(4) 0.010(7)

loop_
_atom_type_symbol
_atom_type_description
_atom_type_scat_dispersion_real
_atom_type_scat_dispersion_imag
_atom_type_scat_source
C C 0.0033 0.0016 'International Tables Vol C Tables 4.2.6.8 and 6.1.1.4'
H H 0.0000 0.0000 'International Tables Vol C Tables 4.2.6.8 and 6.1.1.4'
B B 0.0013 0.0007 'International Tables Vol C Tables 4.2.6.8 and 6.1.1.4'
Cl Cl 0.1484 0.1585 'International Tables Vol C Tables 4.2.6.8 and 6.1.1.4'
Fe Fe 0.3463 0.8444 'International Tables Vol C Tables 4.2.6.8 and 6.1.1.4'
N N 0.0061 0.0033 'International Tables Vol C Tables 4.2.6.8 and 6.1.1.4'
O O 0.0106 0.0060 'International Tables Vol C Tables 4.2.6.8 and 6.1.1.4'
P P 0.1023 0.0942 'International Tables Vol C Tables 4.2.6.8 and 6.1.1.4'

loop_
_geom_angle_atom_site_label_1
_geom_angle_atom_site_label_2
_geom_angle_atom_site_label_3
_geom_angle
_geom_angle_site_symmetry_1
_geom_angle_site_symmetry_3
O7 Fe1 O7 180.00(9) . 7_556
O7 Fe1 O5 90.81(10) . 7_556
O7 Fe1 O5 89.19(10) 7_556 7_556
O7 Fe1 O5 89.19(10) . .
O7 Fe1 O5 90.81(10) 7_556 .
O5 Fe1 O5 180.0 7_556 .
O7 Fe1 O3 90.70(10) . 7_556
O7 Fe1 O3 89.30(10) 7_556 7_556
O5 Fe1 O3 89.37(11) 7_556 7_556
O5 Fe1 O3 90.63(11) . 7_556
O7 Fe1 O3 89.30(10) . .
O7 Fe1 O3 90.70(10) 7_556 .
O5 Fe1 O3 90.63(11) 7_556 .
O5 Fe1 O3 89.37(11) . .
O3 Fe1 O3 180.0 7_556 .
C2 N1 C4 118.9(3) . .
C2 N1 C6 118.0(4) . .
C4 N1 C6 118.4(4) . .
N1 C2 P3 112.7(3) . .
O3 P3 C8 110.26(19) . .
O3 P3 C14 113.2(2) . .
C8 P3 C14 106.5(2) . .
O3 P3 C2 110.90(17) . .
C8 P3 C2 105.9(2) . .
C14 P3 C2 109.8(2) . .
P3 O3 Fe1 144.59(19) . .
N1 C4 P5 113.3(3) . .
O5 P5 C26 113.20(18) . .
O5 P5 C20 110.61(18) . .
C26 P5 C20 107.0(2) . .
O5 P5 C4 110.6(2) . .
C26 P5 C4 110.0(2) . .
C20 P5 C4 105.0(2) . .
P5 O5 Fe1 143.29(17) . .
N1 C6 P7 112.2(3) . .
O7 P7 C38 113.19(18) . .
O7 P7 C32 110.32(19) . .
C38 P7 C32 106.3(2) . .
O7 P7 C6 111.27(18) . .
C38 P7 C6 109.7(2) . .
C32 P7 C6 105.66(19) . .
P7 O7 Fe1 143.89(17) . .
C13 C8 C9 118.1(5) . .
C13 C8 P3 124.6(4) . .
C9 C8 P3 117.2(3) . .
C10 C9 C8 120.9(4) . .
C9 C10 C11 119.9(5) . .
C12 C11 C10 120.0(5) . .
C11 C12 C13 120.8(5) . .
C12 C13 C8 120.3(5) . .
C19 C14 C15 119.8(5) . .
C19 C14 P3 118.0(3) . .
C15 C14 P3 122.0(4) . .
C14 C15 C16 119.1(6) . .
C17 C16 C15 120.9(6) . .
C18 C17 C16 120.1(5) . .
C17 C18 C19 120.3(6) . .
C14 C19 C18 119.8(5) . .
C21 C20 C25 119.1(5) . .
C21 C20 P5 117.6(4) . .
C25 C20 P5 123.1(4) . .
C22 C21 C20 121.1(5) . .
C23 C22 C21 119.0(5) . .
C22 C23 C24 120.5(6) . .
C23 C24 C25 121.1(6) . .
C24 C25 C20 119.1(5) . .
C31 C26 C27 118.2(4) . .
C31 C26 P5 124.0(4) . .
C27 C26 P5 117.6(3) . .
C28 C27 C26 120.7(4) . .
C27 C28 C29 120.0(5) . .
C30 C29 C28 120.4(5) . .
C29 C30 C31 119.9(5) . .
C30 C31 C26 120.8(5) . .
C37 C32 C33 117.8(4) . .
C37 C32 P7 124.9(4) . .
C33 C32 P7 117.3(3) . .
C32 C33 C34 121.1(5) . .
C35 C34 C33 119.4(6) . .
C36 C35 C34 119.7(5) . .
C35 C36 C37 121.4(6) . .
C32 C37 C36 120.5(6) . .
C39 C38 C43 118.6(4) . .
C39 C38 P7 118.7(3) . .
C43 C38 P7 122.6(3) . .
C40 C39 C38 120.7(4) . .
C39 C40 C41 120.1(5) . .
C42 C41 C40 119.4(5) . .
C43 C42 C41 120.7(5) . .
C42 C43 C38 120.5(5) . .
C51 B50 C63 105.6(4) . .
C51 B50 C69 112.6(4) . .
C63 B50 C69 111.9(4) . .
C51 B50 C57 110.8(4) . .
C63 B50 C57 110.5(4) . .
C69 B50 C57 105.5(4) . .
C52 C51 C56 114.3(6) . .
C52 C51 B50 120.4(5) . .
C56 C51 B50 125.2(5) . .
C51 C52 C53 123.4(6) . .
C54 C53 C52 119.3(7) . .
C53 C54 C55 119.6(7) . .
C54 C55 C56 120.1(6) . .
C55 C56 C51 123.3(6) . .
C58 C57 C62 115.2(5) . .
C58 C57 B50 120.3(4) . .
C62 C57 B50 124.5(4) . .
C59 C58 C57 123.3(5) . .
C58 C59 C60 120.3(6) . .
C61 C60 C59 118.3(6) . .
C60 C61 C62 120.7(6) . .
C57 C62 C61 122.1(5) . .
C68 C63 C64 114.5(4) . .
C68 C63 B50 125.4(4) . .
C64 C63 B50 120.0(4) . .
C65 C64 C63 123.3(5) . .
C66 C65 C64 119.9(5) . .
C65 C66 C67 118.7(5) . .
C66 C67 C68 121.2(5) . .
C63 C68 C67 122.3(5) . .
C74 C69 C70 114.4(5) . .
C74 C69 B50 124.9(5) . .
C70 C69 B50 120.7(4) . .
C71 C70 C69 124.1(6) . .
C72 C71 C70 119.4(7) . .
C73 C72 C71 119.4(6) . .
C72 C73 C74 120.8(6) . .
C69 C74 C73 122.0(6) . .
Cl82 C80 Cl81 111.0(13) . .
Cl92 C90 Cl91 110.3(10) . .

loop_
_geom_bond_atom_site_label_1
_geom_bond_atom_site_label_2
_geom_bond_distance
_geom_bond_site_symmetry_2
Fe1 O7 2.117(2) .
Fe1 O7 2.117(2) 7_556
Fe1 O5 2.128(3) 7_556
Fe1 O5 2.128(3) .
Fe1 O3 2.135(3) 7_556
Fe1 O3 2.135(3) .
N1 C2 1.435(5) .
N1 C4 1.444(6) .
N1 C6 1.456(5) .
C2 P3 1.832(4) .
P3 O3 1.491(3) .
P3 C8 1.791(5) .
P3 C14 1.796(5) .
C4 P5 1.828(5) .
P5 O5 1.492(3) .
P5 C26 1.782(5) .
P5 C20 1.794(5) .
C6 P7 1.828(4) .
P7 O7 1.492(3) .
P7 C38 1.784(5) .
P7 C32 1.786(4) .
C8 C13 1.389(6) .
C8 C9 1.390(7) .
C9 C10 1.373(7) .
C10 C11 1.375(7) .
C11 C12 1.359(8) .
C12 C13 1.375(8) .
C14 C19 1.380(6) .
C14 C15 1.386(6) .
C15 C16 1.391(8) .
C16 C17 1.363(10) .
C17 C18 1.362(9) .
C18 C19 1.392(7) .
C20 C21 1.383(6) .
C20 C25 1.383(7) .
C21 C22 1.381(7) .
C22 C23 1.359(8) .
C23 C24 1.368(8) .
C24 C25 1.374(8) .
C26 C31 1.396(6) .
C26 C27 1.399(6) .
C27 C28 1.378(6) .
C28 C29 1.380(7) .
C29 C30 1.376(7) .
C30 C31 1.379(7) .
C32 C37 1.349(7) .
C32 C33 1.381(7) .
C33 C34 1.390(6) .
C34 C35 1.354(9) .
C35 C36 1.335(10) .
C36 C37 1.387(8) .
C38 C39 1.397(6) .
C38 C43 1.400(6) .
C39 C40 1.375(6) .
C40 C41 1.391(7) .
C41 C42 1.387(7) .
C42 C43 1.367(7) .
B50 C51 1.622(8) .
B50 C63 1.646(7) .
B50 C69 1.650(8) .
B50 C57 1.657(7) .
C51 C52 1.379(8) .
C51 C56 1.393(7) .
C52 C53 1.396(9) .
C53 C54 1.358(9) .
C54 C55 1.362(9) .
C55 C56 1.372(8) .
C57 C58 1.377(7) .
C57 C62 1.389(7) .
C58 C59 1.373(7) .
C59 C60 1.376(8) .
C60 C61 1.362(8) .
C61 C62 1.391(7) .
C63 C68 1.378(6) .
C63 C64 1.391(7) .
C64 C65 1.389(7) .
C65 C66 1.356(8) .
C66 C67 1.356(8) .
C67 C68 1.389(7) .
C69 C74 1.384(7) .
C69 C70 1.403(7) .
C70 C71 1.377(7) .
C71 C72 1.373(8) .
C72 C73 1.353(9) .
C73 C74 1.410(9) .
C80 Cl82 1.715(18) .
C80 Cl81 1.720(16) .
C90 Cl92 1.740(10) .
C90 Cl91 1.749(10) .
